data_2018878
loop_
_publ_author_name
'Schmid, H.'
'Kubel, F.'
'Mao, S.Y.'

_publ_section_title
;
 Structure of the fully ferroelectric/fully ferroelastic orthorhombic
 room-temperature phase of cobalt bromine boracite, Co3B7O13Br and nickel
 chlorine boracite, Ni3B7O13Cl
;
_journal_name_full 'Acta Crystallographica C (39,1983-)'
_journal_page_first 1167
_journal_page_last 1170
_journal_volume 48
_journal_year 1992
_chemical_formula_sum 'B7 Br Co3 O13'
_chemical_name_systematic 'Co3 (B7 O13) Br'
_space_group_IT_number 29
_symmetry_space_group_name_Hall 'P 2c -2ac'
_symmetry_space_group_name_H-M 'P c a 21'
_cell_angle_alpha 90
_cell_angle_beta 90
_cell_angle_gamma 90
_cell_formula_units_Z 4
_cell_length_a 8.5614
_cell_length_b 8.5657
_cell_length_c 12.1196
_cell_volume 888.783
_citation_journal_id_ASTM ACSCEE
_cod_data_source_file boron4-x_305.cif
_cod_data_source_block B7Br1Co3O13
_cod_original_cell_volume 888.7834
_cod_original_formula_sum 'B7 Br1 Co3 O13'
_cod_database_code 2018878

loop_
_symmetry_equiv_pos_as_xyz
x,y,z
-x,-y,z+1/2
-x+1/2,y,z+1/2
x+1/2,-y,z

loop_
_atom_site_label
_atom_site_type_symbol
_atom_site_fract_x
_atom_site_fract_y
_atom_site_fract_z
_atom_site_occupancy
_atom_site_U_iso_or_equiv
Co3 Co+2 -0.0107 0.0252 0.5027 1 0.0
O13 O-2 0.5893 0.9415 0.6554 1 0.0
Co2 Co+2 0.4882 0.5254 0.5012 1 0.0
O3 O-2 0.3794 0.3292 0.4338 1 0.0
O10 O-2 0.9512 0.5914 0.8455 1 0.0
O6 O-2 0.1685 0.973 0.2308 1 0.0
B7 B+3 0.7525 0.903 0.6723 1 0.0
O7 O-2 0.1394 0.1724 0.4265 1 0.0
B6 B+3 0.905 0.749 0.8233 1 0.0
O5 O-2 0.3224 0.3625 0.0654 1 0.0
Br1 Br-1 0.76434 0.2494 0.5087 1 0.0
O1 O-2 0.2329 0.2501 0.2425 1 0.0
O2 O-2 0.5415 0.3295 0.2749 1 0.0
B2 B+3 0.2568 0.248 0.4975 1 0.0
B1 B+3 0.4993 0.499 0.2502 1 0.0
B4 B+3 0.4517 0.251 0.3499 1 0.0
B3 B+3 -0.001 -0.003 0.251 1 0.0
O8 O-2 0.334 0.5195 0.2296 1 0.0
B5 B+3 0.2478 0.402 0.1717 1 0.0
O9 O-2 0.1705 0.1271 0.065 1 0.0
O11 O-2 0.5414 0.911 0.8528 1 0.0
Co1 Co+2 0.7588 0.252 0.2289 1 0.0
O12 O-2 0.9111 0.5421 0.6502 1 0.0
O4 O-2 0.9682 0.164 0.2693 1 0.0
